data_2220288
loop_
_publ_author_name
'Bats, Jan W.'
'Rivas Nass, Andreas'
'Doppiu, Angelino'
'Karch, Ralf'
'Hashmi, A. Stephen K.'

_publ_section_title
;(<i>R</i>~p~)-1-{(<i>R</i>)-(Dimethylamino)[2-(diphenylphosphanyl)phenyl]methyl}-2-(diphenylphosphanyl)ferrocene
 chloroform solvate
;
_journal_coeditor_code NC2126
_journal_issue 12
_journal_name_full 'Acta Crystallographica Section E'
_journal_page_first m1639
_journal_paper_doi 10.1107/S160053680803955X
_journal_volume 64
_journal_year 2008
_chemical_formula_iupac '[Fe (C5 H5) (C38 H34 N P2)], C H Cl3'
_chemical_formula_moiety 'C43 H39 Fe N P2, C H Cl3'
_chemical_formula_sum 'C44 H40 Cl3 Fe N P2'
_chemical_formula_weight 806.91
_chemical_name_systematic
;
(<i>R</i>~p~)-1-{(<i>R</i>)-(Dimethylamino)[2-
(diphenylphosphanyl)phenyl]methyl-2-(diphenylphosphanyl)ferrocene chloroform
solvate
;
_space_group_IT_number 19
_symmetry_cell_setting orthorhombic
_symmetry_space_group_name_Hall 'P 2ac 2ab'
_symmetry_space_group_name_H-M 'P 21 21 21'
_atom_sites_solution_hydrogens geom
_atom_sites_solution_primary direct
_atom_sites_solution_secondary difmap
_audit_creation_method SHELXL-97
_cell_angle_alpha 90.00
_cell_angle_beta 90.00
_cell_angle_gamma 90.00
_cell_formula_units_Z 4
_cell_length_a 10.6051(11)
_cell_length_b 11.8922(10)
_cell_length_c 30.625(3)
_cell_measurement_reflns_used 347
_cell_measurement_temperature 163(2)
_cell_measurement_theta_max 23
_cell_measurement_theta_min 3
_cell_volume 3862.4(6)
_computing_cell_refinement 'SMART (Siemens, 1995)'
_computing_data_collection 'SMART (Siemens, 1995)'
_computing_data_reduction 'SAINT (Siemens, 1995)'
_computing_molecular_graphics 'SHELXTL (Sheldrick, 2008)'
_computing_publication_material 'SHELXL97 (Sheldrick, 2008)'
_computing_structure_refinement 'SHELXL97 (Sheldrick, 2008)'
_computing_structure_solution 'SHELXS97 (Sheldrick, 2008)'
_diffrn_ambient_temperature 163(2)
_diffrn_measured_fraction_theta_full 0.992
_diffrn_measured_fraction_theta_max 0.958
_diffrn_measurement_device_type 'Siemens SMART 1K CCD'
_diffrn_measurement_method \w
_diffrn_radiation_monochromator graphite
_diffrn_radiation_source 'normal-focus sealed tube'
_diffrn_radiation_type MoK\a
_diffrn_radiation_wavelength 0.71073
_diffrn_reflns_av_R_equivalents 0.0613
_diffrn_reflns_av_sigmaI/netI 0.0363
_diffrn_reflns_limit_h_max 15
_diffrn_reflns_limit_h_min -15
_diffrn_reflns_limit_k_max 16
_diffrn_reflns_limit_k_min -16
_diffrn_reflns_limit_l_max 44
_diffrn_reflns_limit_l_min -43
_diffrn_reflns_number 59511
_diffrn_reflns_theta_full 30.0
_diffrn_reflns_theta_max 30.8
_diffrn_reflns_theta_min 1.8
_diffrn_standards_decay_% 0.0
_diffrn_standards_interval_time 1200
_diffrn_standards_number 1004
_exptl_absorpt_coefficient_mu 0.714
_exptl_absorpt_correction_T_max 0.786
_exptl_absorpt_correction_T_min 0.664
_exptl_absorpt_correction_type numerical
_exptl_absorpt_process_details '(SHELXTL; Sheldrick, 2008)'
_exptl_crystal_colour yellow
_exptl_crystal_density_diffrn 1.388
_exptl_crystal_density_method 'not measured'
_exptl_crystal_description block
_exptl_crystal_F_000 1672
_exptl_crystal_size_max 0.60
_exptl_crystal_size_mid 0.40
_exptl_crystal_size_min 0.37
_refine_diff_density_max 0.498
_refine_diff_density_min -0.386
_refine_ls_abs_structure_details 'Flack (1983), 4811 Friedel pairs'
_refine_ls_abs_structure_Flack -0.021(11)
_refine_ls_extinction_method none
_refine_ls_goodness_of_fit_ref 1.179
_refine_ls_hydrogen_treatment constr
_refine_ls_matrix_type full
_refine_ls_number_parameters 462
_refine_ls_number_reflns 11202
_refine_ls_number_restraints 0
_refine_ls_restrained_S_all 1.179
_refine_ls_R_factor_all 0.0528
_refine_ls_R_factor_gt 0.0390
_refine_ls_shift/su_max 0.003
_refine_ls_shift/su_mean 0.000
_refine_ls_structure_factor_coef Fsqd
_refine_ls_weighting_details 'calc w=1/[\s^2^(Fo^2^)+(0.03P)^2^+1.6P] where P=(Fo^2^+2Fc^2^)/3'
_refine_ls_weighting_scheme calc
_refine_ls_wR_factor_gt 0.0817
_refine_ls_wR_factor_ref 0.0881
_reflns_number_gt 9851
_reflns_number_total 11202
_reflns_threshold_expression I>2\s(I)
_cod_data_source_file nc2126.cif
_cod_data_source_block I
_cod_original_cell_volume 3862.3(6)
_cod_database_code 2220288
_cod_database_fobs_code 2220288

loop_
_symmetry_equiv_pos_as_xyz
'x, y, z'
'-x+1/2, -y, z+1/2'
'-x, y+1/2, -z+1/2'
'x+1/2, -y+1/2, -z'

loop_
_atom_site_type_symbol
_atom_site_label
_atom_site_fract_x
_atom_site_fract_y
_atom_site_fract_z
_atom_site_U_iso_or_equiv
_atom_site_adp_type
_atom_site_calc_flag
_atom_site_refinement_flags
_atom_site_occupancy
Fe Fe1 0.74190(3) 0.91368(2) 0.919111(9) 0.02233(7) Uani d . 1
Cl Cl1 0.95787(8) 0.23821(6) 0.77926(3) 0.05234(19) Uani d . 1
Cl Cl2 1.06842(7) 0.42876(6) 0.73474(2) 0.04212(15) Uani d . 1
Cl Cl3 1.16205(7) 0.36270(8) 0.81940(3) 0.0571(2) Uani d . 1
P P1 0.70451(5) 0.46648(4) 0.915738(17) 0.02029(10) Uani d . 1
P P2 0.53683(5) 0.73476(4) 0.867406(17) 0.02087(10) Uani d . 1
N N1 0.98418(17) 0.68727(16) 0.88942(6) 0.0253(4) Uani d . 1
C C1 0.79849(19) 0.80313(16) 0.87204(6) 0.0190(4) Uani d . 1
C C2 0.66789(19) 0.83355(16) 0.86593(7) 0.0197(4) Uani d . 1
C C3 0.6636(2) 0.95373(17) 0.85998(7) 0.0217(4) Uani d . 1
H H3A 0.5897 0.9971 0.8552 0.026 Uiso calc R 1
C C4 0.7886(2) 0.99631(17) 0.86250(7) 0.0246(4) Uani d . 1
H H4A 0.8128 1.0729 0.8597 0.029 Uiso calc R 1
C C5 0.87145(19) 0.90374(17) 0.86993(7) 0.0228(4) Uani d . 1
H H5A 0.9605 0.9083 0.8730 0.027 Uiso calc R 1
C C6 0.7954(3) 0.8415(2) 0.97653(8) 0.0382(6) Uani d . 1
H H6A 0.8462 0.7761 0.9793 0.046 Uiso calc R 1
C C7 0.6625(3) 0.8439(2) 0.97341(8) 0.0388(6) Uani d . 1
H H7A 0.6083 0.7803 0.9739 0.047 Uiso calc R 1
C C8 0.6239(3) 0.9581(2) 0.96934(8) 0.0395(6) Uani d . 1
H H8A 0.5396 0.9840 0.9666 0.047 Uiso calc R 1
C C9 0.7330(3) 1.0258(2) 0.97010(8) 0.0419(6) Uani d . 1
H H9A 0.7350 1.1054 0.9679 0.050 Uiso calc R 1
C C10 0.8396(3) 0.9541(2) 0.97474(8) 0.0398(6) Uani d . 1
H H10A 0.9252 0.9774 0.9764 0.048 Uiso calc R 1
C C11 0.84687(19) 0.68498(17) 0.88138(6) 0.0200(4) Uani d . 1
H H11A 0.8070 0.6613 0.9095 0.024 Uiso calc R 1
C C12 1.0266(2) 0.59513(19) 0.91705(9) 0.0349(5) Uani d . 1
H H12A 1.1138 0.6088 0.9262 0.052 Uiso calc R 1
H H12B 1.0224 0.5245 0.9007 0.052 Uiso calc R 1
H H12C 0.9723 0.5901 0.9429 0.052 Uiso calc R 1
C C13 1.0644(2) 0.6962(2) 0.85103(8) 0.0326(5) Uani d . 1
H H13A 1.0602 0.6260 0.8343 0.049 Uiso calc R 1
H H13B 1.1516 0.7099 0.8602 0.049 Uiso calc R 1
H H13C 1.0353 0.7587 0.8327 0.049 Uiso calc R 1
C C14 0.80052(18) 0.60161(16) 0.84674(6) 0.0184(4) Uani d . 1
C C15 0.81624(19) 0.62834(18) 0.80262(7) 0.0228(4) Uani d . 1
H H15A 0.8571 0.6966 0.7950 0.027 Uiso calc R 1
C C16 0.7737(2) 0.55772(18) 0.76967(7) 0.0258(4) Uani d . 1
H H16A 0.7859 0.5775 0.7399 0.031 Uiso calc R 1
C C17 0.7132(2) 0.45805(18) 0.78045(7) 0.0258(4) Uani d . 1
H H17A 0.6842 0.4089 0.7581 0.031 Uiso calc R 1
C C18 0.6953(2) 0.43071(18) 0.82410(7) 0.0232(4) Uani d . 1
H H18A 0.6527 0.3629 0.8312 0.028 Uiso calc R 1
C C19 0.73836(19) 0.50010(16) 0.85791(6) 0.0195(4) Uani d . 1
C C20 0.56331(19) 0.37755(17) 0.91069(6) 0.0215(4) Uani d . 1
C C21 0.4471(2) 0.43019(18) 0.91673(8) 0.0290(4) Uani d . 1
H H21A 0.4445 0.5084 0.9229 0.035 Uiso calc R 1
C C22 0.3352(2) 0.3702(2) 0.91386(9) 0.0355(5) Uani d . 1
H H22A 0.2566 0.4070 0.9183 0.043 Uiso calc R 1
C C23 0.3388(2) 0.2556(2) 0.90449(8) 0.0336(5) Uani d . 1
H H23A 0.2624 0.2144 0.9018 0.040 Uiso calc R 1
C C24 0.4527(2) 0.2020(2) 0.89907(8) 0.0295(5) Uani d . 1
H H24A 0.4546 0.1236 0.8932 0.035 Uiso calc R 1
C C25 0.5648(2) 0.26153(18) 0.90216(7) 0.0251(4) Uani d . 1
H H25A 0.6429 0.2236 0.8985 0.030 Uiso calc R 1
C C26 0.82714(19) 0.36238(17) 0.92864(7) 0.0219(4) Uani d . 1
C C27 0.8919(2) 0.29840(19) 0.89740(7) 0.0255(4) Uani d . 1
H H27A 0.8704 0.3053 0.8674 0.031 Uiso calc R 1
C C28 0.9872(2) 0.22503(19) 0.90990(8) 0.0296(5) Uani d . 1
H H28A 1.0303 0.1817 0.8885 0.036 Uiso calc R 1
C C29 1.0194(2) 0.2150(2) 0.95356(8) 0.0337(5) Uani d . 1
H H29A 1.0854 0.1657 0.9621 0.040 Uiso calc R 1
C C30 0.9560(3) 0.2763(2) 0.98461(8) 0.0368(5) Uani d . 1
H H30A 0.9774 0.2681 1.0146 0.044 Uiso calc R 1
C C31 0.8607(2) 0.3506(2) 0.97247(8) 0.0297(5) Uani d . 1
H H31A 0.8182 0.3935 0.9941 0.036 Uiso calc R 1
C C32 0.50410(19) 0.71228(17) 0.80926(7) 0.0232(4) Uani d . 1
C C33 0.4184(2) 0.6265(2) 0.79871(9) 0.0343(5) Uani d . 1
H H33A 0.3812 0.5828 0.8213 0.041 Uiso calc R 1
C C34 0.3877(3) 0.6052(2) 0.75526(10) 0.0446(7) Uani d . 1
H H34A 0.3282 0.5481 0.7484 0.054 Uiso calc R 1
C C35 0.4428(3) 0.6658(2) 0.72231(8) 0.0394(6) Uani d . 1
H H35A 0.4217 0.6503 0.6928 0.047 Uiso calc R 1
C C36 0.5285(2) 0.7493(2) 0.73197(8) 0.0335(5) Uani d . 1
H H36A 0.5671 0.7907 0.7091 0.040 Uiso calc R 1
C C37 0.5589(2) 0.77295(19) 0.77527(7) 0.0269(4) Uani d . 1
H H37A 0.6175 0.8311 0.7817 0.032 Uiso calc R 1
C C38 0.4032(2) 0.82758(17) 0.88152(7) 0.0232(4) Uani d . 1
C C39 0.3490(2) 0.90539(19) 0.85289(7) 0.0268(4) Uani d . 1
H H39A 0.3821 0.9145 0.8243 0.032 Uiso calc R 1
C C40 0.2458(2) 0.96965(18) 0.86647(8) 0.0311(5) Uani d . 1
H H40A 0.2090 1.0221 0.8469 0.037 Uiso calc R 1
C C41 0.1974(2) 0.9581(2) 0.90739(9) 0.0356(6) Uani d . 1
H H41A 0.1284 1.0036 0.9163 0.043 Uiso calc R 1
C C42 0.2483(2) 0.8804(2) 0.93601(8) 0.0377(5) Uani d . 1
H H42A 0.2142 0.8719 0.9645 0.045 Uiso calc R 1
C C43 0.3507(2) 0.8141(2) 0.92268(8) 0.0320(5) Uani d . 1
H H43A 0.3845 0.7594 0.9420 0.038 Uiso calc R 1
C C44 1.0275(2) 0.3716(2) 0.78598(8) 0.0334(5) Uani d . 1
H H44A 0.9650 0.4226 0.8003 0.040 Uiso calc R 1

loop_
_atom_site_aniso_label
_atom_site_aniso_U_11
_atom_site_aniso_U_22
_atom_site_aniso_U_33
_atom_site_aniso_U_12
_atom_site_aniso_U_13
_atom_site_aniso_U_23
Fe1 0.02823(14) 0.02016(13) 0.01861(13) -0.00058(12) -0.00085(12) -0.00220(11)
Cl1 0.0706(5) 0.0357(3) 0.0507(4) -0.0085(3) 0.0253(4) -0.0095(3)
Cl2 0.0541(4) 0.0381(3) 0.0341(3) -0.0010(3) 0.0077(3) 0.0013(3)
Cl3 0.0390(4) 0.0811(6) 0.0512(4) 0.0087(4) -0.0017(3) 0.0119(4)
P1 0.0234(2) 0.0190(2) 0.0185(2) -0.00097(19) 0.00134(19) -0.0001(2)
P2 0.0202(2) 0.0194(2) 0.0230(2) -0.0004(2) -0.00033(19) 0.0015(2)
N1 0.0227(9) 0.0215(8) 0.0316(9) -0.0020(7) -0.0068(7) 0.0011(8)
C1 0.0215(9) 0.0176(8) 0.0180(9) -0.0012(7) 0.0002(7) -0.0020(7)
C2 0.0222(10) 0.0164(9) 0.0204(9) -0.0007(7) -0.0007(7) 0.0002(7)
C3 0.0273(10) 0.0186(9) 0.0193(9) 0.0014(8) -0.0017(8) 0.0010(7)
C4 0.0312(11) 0.0168(9) 0.0257(10) -0.0042(8) 0.0012(8) 0.0009(8)
C5 0.0234(9) 0.0211(9) 0.0239(10) -0.0042(8) -0.0003(7) -0.0016(8)
C6 0.0582(16) 0.0380(13) 0.0185(10) 0.0055(12) -0.0065(10) 0.0003(9)
C7 0.0519(15) 0.0478(15) 0.0166(10) -0.0112(13) 0.0064(10) 0.0019(10)
C8 0.0448(15) 0.0508(16) 0.0228(11) 0.0083(12) 0.0079(10) -0.0078(11)
C9 0.0684(19) 0.0326(12) 0.0247(11) 0.0027(13) -0.0013(12) -0.0111(9)
C10 0.0492(15) 0.0473(15) 0.0229(11) -0.0112(12) -0.0081(10) -0.0067(11)
C11 0.0201(9) 0.0195(9) 0.0203(9) -0.0005(7) -0.0017(7) -0.0004(8)
C12 0.0297(11) 0.0295(11) 0.0456(13) 0.0008(9) -0.0154(11) 0.0083(11)
C13 0.0205(11) 0.0325(11) 0.0447(13) -0.0007(9) 0.0003(9) -0.0039(10)
C14 0.0182(8) 0.0171(9) 0.0198(9) 0.0007(7) -0.0007(7) 0.0001(7)
C15 0.0235(10) 0.0212(9) 0.0237(10) -0.0005(8) 0.0016(8) 0.0017(8)
C16 0.0297(11) 0.0286(10) 0.0189(9) 0.0027(8) 0.0013(8) 0.0016(8)
C17 0.0292(10) 0.0261(10) 0.0220(9) -0.0017(8) -0.0034(8) -0.0037(8)
C18 0.0263(10) 0.0204(10) 0.0230(10) -0.0028(8) -0.0001(8) -0.0007(8)
C19 0.0188(9) 0.0198(8) 0.0199(9) 0.0020(7) -0.0007(7) 0.0014(7)
C20 0.0230(9) 0.0230(9) 0.0186(9) -0.0014(7) 0.0025(7) 0.0021(7)
C21 0.0288(10) 0.0238(10) 0.0343(11) 0.0036(8) 0.0008(9) 0.0013(9)
C22 0.0214(10) 0.0358(12) 0.0494(15) 0.0070(9) 0.0011(10) 0.0010(12)
C23 0.0230(10) 0.0383(13) 0.0396(13) -0.0071(10) -0.0020(9) 0.0006(10)
C24 0.0298(11) 0.0264(10) 0.0323(11) -0.0044(9) 0.0033(9) -0.0027(9)
C25 0.0248(10) 0.0249(10) 0.0256(10) -0.0005(8) 0.0033(8) -0.0022(8)
C26 0.0229(9) 0.0198(9) 0.0229(10) -0.0043(7) 0.0007(7) 0.0020(7)
C27 0.0272(11) 0.0269(10) 0.0225(10) -0.0001(8) -0.0001(8) 0.0003(8)
C28 0.0250(10) 0.0289(11) 0.0349(12) 0.0019(9) 0.0021(9) -0.0001(9)
C29 0.0265(11) 0.0344(13) 0.0400(13) 0.0031(10) -0.0068(10) 0.0059(10)
C30 0.0401(13) 0.0448(14) 0.0254(11) 0.0045(12) -0.0081(10) 0.0059(10)
C31 0.0298(11) 0.0350(12) 0.0243(11) 0.0005(9) -0.0013(9) 0.0031(9)
C32 0.0208(9) 0.0224(10) 0.0263(10) 0.0014(8) -0.0021(8) -0.0037(8)
C33 0.0334(12) 0.0294(11) 0.0402(13) -0.0075(10) -0.0029(10) -0.0029(10)
C34 0.0460(15) 0.0355(14) 0.0524(17) -0.0076(12) -0.0146(13) -0.0137(12)
C35 0.0511(16) 0.0360(13) 0.0310(12) 0.0098(12) -0.0162(11) -0.0105(10)
C36 0.0355(12) 0.0387(13) 0.0261(11) 0.0057(10) -0.0041(9) -0.0012(10)
C37 0.0251(10) 0.0276(10) 0.0279(11) 0.0010(9) -0.0039(8) 0.0001(9)
C38 0.0196(9) 0.0226(10) 0.0273(10) -0.0010(8) -0.0002(8) -0.0033(8)
C39 0.0244(9) 0.0273(10) 0.0288(10) 0.0002(8) -0.0014(8) -0.0001(9)
C40 0.0274(10) 0.0227(10) 0.0432(12) 0.0032(9) -0.0100(10) -0.0012(9)
C41 0.0235(10) 0.0307(11) 0.0526(16) 0.0028(9) 0.0006(10) -0.0118(11)
C42 0.0324(12) 0.0464(14) 0.0344(12) 0.0011(12) 0.0123(10) 0.0000(10)
C43 0.0235(10) 0.0410(12) 0.0314(12) 0.0041(9) 0.0045(9) 0.0073(11)
C44 0.0357(12) 0.0342(12) 0.0302(12) 0.0036(10) 0.0067(10) -0.0018(9)

loop_
_atom_type_symbol
_atom_type_description
_atom_type_scat_dispersion_real
_atom_type_scat_dispersion_imag
_atom_type_scat_source
C C 0.0033 0.0016 'International Tables Vol C Tables 4.2.6.8 and 6.1.1.4'
H H 0.0000 0.0000 'International Tables Vol C Tables 4.2.6.8 and 6.1.1.4'
N N 0.0061 0.0033 'International Tables Vol C Tables 4.2.6.8 and 6.1.1.4'
P P 0.1023 0.0942 'International Tables Vol C Tables 4.2.6.8 and 6.1.1.4'
Cl Cl 0.1484 0.1585 'International Tables Vol C Tables 4.2.6.8 and 6.1.1.4'
Fe Fe 0.3463 0.8444 'International Tables Vol C Tables 4.2.6.8 and 6.1.1.4'

loop_
_geom_angle_atom_site_label_1
_geom_angle_atom_site_label_2
_geom_angle_atom_site_label_3
_geom_angle
C6 Fe1 C7 40.54(12)
C6 Fe1 C1 104.86(10)
C7 Fe1 C1 115.79(10)
C6 Fe1 C5 115.15(10)
C7 Fe1 C5 148.79(11)
C1 Fe1 C5 40.89(8)
C6 Fe1 C2 126.76(10)
C7 Fe1 C2 107.55(9)
C1 Fe1 C2 41.39(8)
C5 Fe1 C2 69.12(8)
C6 Fe1 C3 166.89(10)
C7 Fe1 C3 130.39(11)
C1 Fe1 C3 69.17(8)
C5 Fe1 C3 68.53(8)
C2 Fe1 C3 41.25(8)
C6 Fe1 C10 40.63(11)
C7 Fe1 C10 68.09(11)
C1 Fe1 C10 126.08(11)
C5 Fe1 C10 106.63(10)
C2 Fe1 C10 164.84(10)
C3 Fe1 C10 152.20(10)
C6 Fe1 C8 68.35(12)
C7 Fe1 C8 40.70(12)
C1 Fe1 C8 150.97(10)
C5 Fe1 C8 167.98(11)
C2 Fe1 C8 118.89(10)
C3 Fe1 C8 110.85(10)
C10 Fe1 C8 67.99(12)
C6 Fe1 C4 149.67(11)
C7 Fe1 C4 169.20(11)
C1 Fe1 C4 68.96(8)
C5 Fe1 C4 40.77(8)
C2 Fe1 C4 69.08(8)
C3 Fe1 C4 40.54(8)
C10 Fe1 C4 117.85(10)
C8 Fe1 C4 131.07(10)
C6 Fe1 C9 68.30(11)
C7 Fe1 C9 68.00(11)
C1 Fe1 C9 165.43(11)
C5 Fe1 C9 128.97(11)
C2 Fe1 C9 152.90(11)
C3 Fe1 C9 120.15(10)
C10 Fe1 C9 40.56(12)
C8 Fe1 C9 40.14(12)
C4 Fe1 C9 110.01(10)
C26 P1 C20 101.93(9)
C26 P1 C19 102.35(9)
C20 P1 C19 101.64(9)
C2 P2 C32 102.38(10)
C2 P2 C38 101.87(9)
C32 P2 C38 99.73(10)
C13 N1 C12 110.10(19)
C13 N1 C11 116.29(18)
C12 N1 C11 112.82(18)
C5 C1 C2 107.72(17)
C5 C1 C11 126.85(18)
C2 C1 C11 125.36(17)
C5 C1 Fe1 69.58(11)
C2 C1 Fe1 69.40(11)
C11 C1 Fe1 124.09(14)
C3 C2 C1 107.15(18)
C3 C2 P2 128.26(16)
C1 C2 P2 124.57(14)
C3 C2 Fe1 69.54(12)
C1 C2 Fe1 69.21(11)
P2 C2 Fe1 125.05(11)
C4 C3 C2 108.50(18)
C4 C3 Fe1 69.92(12)
C2 C3 Fe1 69.21(12)
C4 C3 H3A 125.7
C2 C3 H3A 125.7
Fe1 C3 H3A 126.7
C3 C4 C5 107.94(17)
C3 C4 Fe1 69.54(12)
C5 C4 Fe1 69.19(12)
C3 C4 H4A 126.0
C5 C4 H4A 126.0
Fe1 C4 H4A 126.8
C1 C5 C4 108.69(17)
C1 C5 Fe1 69.53(11)
C4 C5 Fe1 70.04(12)
C1 C5 H5A 125.7
C4 C5 H5A 125.7
Fe1 C5 H5A 126.4
C7 C6 C10 107.9(3)
C7 C6 Fe1 69.84(15)
C10 C6 Fe1 70.21(15)
C7 C6 H6A 126.0
C10 C6 H6A 126.0
Fe1 C6 H6A 125.5
C6 C7 C8 108.2(3)
C6 C7 Fe1 69.61(15)
C8 C7 Fe1 70.10(15)
C6 C7 H7A 125.9
C8 C7 H7A 125.9
Fe1 C7 H7A 126.0
C9 C8 C7 107.9(3)
C9 C8 Fe1 70.05(14)
C7 C8 Fe1 69.20(14)
C9 C8 H8A 126.1
C7 C8 H8A 126.1
Fe1 C8 H8A 126.3
C8 C9 C10 108.2(2)
C8 C9 Fe1 69.81(14)
C10 C9 Fe1 69.57(14)
C8 C9 H9A 125.9
C10 C9 H9A 125.9
Fe1 C9 H9A 126.3
C6 C10 C9 107.8(3)
C6 C10 Fe1 69.15(14)
C9 C10 Fe1 69.87(14)
C6 C10 H10A 126.1
C9 C10 H10A 126.1
Fe1 C10 H10A 126.5
N1 C11 C1 110.27(17)
N1 C11 C14 116.32(17)
C1 C11 C14 111.02(16)
N1 C11 H11A 106.2
C1 C11 H11A 106.2
C14 C11 H11A 106.2
N1 C12 H12A 109.5
N1 C12 H12B 109.5
H12A C12 H12B 109.5
N1 C12 H12C 109.5
H12A C12 H12C 109.5
H12B C12 H12C 109.5
N1 C13 H13A 109.5
N1 C13 H13B 109.5
H13A C13 H13B 109.5
N1 C13 H13C 109.5
H13A C13 H13C 109.5
H13B C13 H13C 109.5
C15 C14 C19 118.85(18)
C15 C14 C11 118.92(17)
C19 C14 C11 122.20(17)
C16 C15 C14 121.75(19)
C16 C15 H15A 119.1
C14 C15 H15A 119.1
C17 C16 C15 119.61(19)
C17 C16 H16A 120.2
C15 C16 H16A 120.2
C16 C17 C18 119.5(2)
C16 C17 H17A 120.3
C18 C17 H17A 120.3
C17 C18 C19 121.97(19)
C17 C18 H18A 119.0
C19 C18 H18A 119.0
C18 C19 C14 118.35(18)
C18 C19 P1 121.13(15)
C14 C19 P1 120.35(14)
C21 C20 C25 118.39(19)
C21 C20 P1 116.76(16)
C25 C20 P1 124.84(16)
C22 C21 C20 121.1(2)
C22 C21 H21A 119.4
C20 C21 H21A 119.4
C21 C22 C23 119.5(2)
C21 C22 H22A 120.2
C23 C22 H22A 120.2
C24 C23 C22 120.1(2)
C24 C23 H23A 119.9
C22 C23 H23A 119.9
C23 C24 C25 120.6(2)
C23 C24 H24A 119.7
C25 C24 H24A 119.7
C24 C25 C20 120.3(2)
C24 C25 H25A 119.9
C20 C25 H25A 119.9
C31 C26 C27 118.5(2)
C31 C26 P1 117.03(17)
C27 C26 P1 124.42(16)
C28 C27 C26 120.6(2)
C28 C27 H27A 119.7
C26 C27 H27A 119.7
C29 C28 C27 119.9(2)
C29 C28 H28A 120.0
C27 C28 H28A 120.0
C30 C29 C28 120.2(2)
C30 C29 H29A 119.9
C28 C29 H29A 119.9
C29 C30 C31 120.4(2)
C29 C30 H30A 119.8
C31 C30 H30A 119.8
C30 C31 C26 120.3(2)
C30 C31 H31A 119.8
C26 C31 H31A 119.8
C37 C32 C33 118.3(2)
C37 C32 P2 124.82(16)
C33 C32 P2 116.86(18)
C34 C33 C32 120.2(2)
C34 C33 H33A 119.9
C32 C33 H33A 119.9
C35 C34 C33 120.5(2)
C35 C34 H34A 119.7
C33 C34 H34A 119.7
C34 C35 C36 120.1(2)
C34 C35 H35A 119.9
C36 C35 H35A 119.9
C35 C36 C37 120.1(2)
C35 C36 H36A 119.9
C37 C36 H36A 119.9
C32 C37 C36 120.7(2)
C32 C37 H37A 119.7
C36 C37 H37A 119.7
C43 C38 C39 118.7(2)
C43 C38 P2 116.83(17)
C39 C38 P2 124.35(17)
C40 C39 C38 119.8(2)
C40 C39 H39A 120.1
C38 C39 H39A 120.1
C41 C40 C39 120.9(2)
C41 C40 H40A 119.5
C39 C40 H40A 119.5
C40 C41 C42 120.2(2)
C40 C41 H41A 119.9
C42 C41 H41A 119.9
C41 C42 C43 119.6(2)
C41 C42 H42A 120.2
C43 C42 H42A 120.2
C38 C43 C42 120.7(2)
C38 C43 H43A 119.7
C42 C43 H43A 119.7
Cl3 C44 Cl1 110.73(14)
Cl3 C44 Cl2 109.94(14)
Cl1 C44 Cl2 110.26(14)
Cl3 C44 H44A 108.6
Cl1 C44 H44A 108.6
Cl2 C44 H44A 108.6

loop_
_geom_bond_atom_site_label_1
_geom_bond_atom_site_label_2
_geom_bond_distance
Fe1 C6 2.037(2)
Fe1 C7 2.040(2)
Fe1 C1 2.041(2)
Fe1 C5 2.042(2)
Fe1 C2 2.044(2)
Fe1 C3 2.048(2)
Fe1 C10 2.051(2)
Fe1 C8 2.052(2)
Fe1 C4 2.053(2)
Fe1 C9 2.055(2)
Cl1 C44 1.762(3)
Cl2 C44 1.765(2)
Cl3 C44 1.759(3)
P1 C26 1.839(2)
P1 C20 1.840(2)
P1 C19 1.851(2)
P2 C2 1.820(2)
P2 C32 1.834(2)
P2 C38 1.847(2)
N1 C13 1.455(3)
N1 C12 1.456(3)
N1 C11 1.477(3)
C1 C5 1.426(3)
C1 C2 1.444(3)
C1 C11 1.523(3)
C2 C3 1.441(3)
C3 C4 1.421(3)
C3 H3A 0.9500
C4 C5 1.427(3)
C4 H4A 0.9500
C5 H5A 0.9500
C6 C7 1.413(4)
C6 C10 1.420(4)
C6 H6A 0.9500
C7 C8 1.423(4)
C7 H7A 0.9500
C8 C9 1.410(4)
C8 H8A 0.9500
C9 C10 1.423(4)
C9 H9A 0.9500
C10 H10A 0.9500
C11 C14 1.533(3)
C11 H11A 1.0000
C12 H12A 0.9800
C12 H12B 0.9800
C12 H12C 0.9800
C13 H13A 0.9800
C13 H13B 0.9800
C13 H13C 0.9800
C14 C15 1.398(3)
C14 C19 1.417(3)
C15 C16 1.388(3)
C15 H15A 0.9500
C16 C17 1.388(3)
C16 H16A 0.9500
C17 C18 1.389(3)
C17 H17A 0.9500
C18 C19 1.400(3)
C18 H18A 0.9500
C20 C21 1.395(3)
C20 C25 1.404(3)
C21 C22 1.388(3)
C21 H21A 0.9500
C22 C23 1.393(4)
C22 H22A 0.9500
C23 C24 1.376(3)
C23 H23A 0.9500
C24 C25 1.386(3)
C24 H24A 0.9500
C25 H25A 0.9500
C26 C31 1.395(3)
C26 C27 1.402(3)
C27 C28 1.389(3)
C27 H27A 0.9500
C28 C29 1.385(3)
C28 H28A 0.9500
C29 C30 1.374(4)
C29 H29A 0.9500
C30 C31 1.394(3)
C30 H30A 0.9500
C31 H31A 0.9500
C32 C37 1.393(3)
C32 C33 1.404(3)
C33 C34 1.393(4)
C33 H33A 0.9500
C34 C35 1.371(4)
C34 H34A 0.9500
C35 C36 1.378(4)
C35 H35A 0.9500
C36 C37 1.393(3)
C36 H36A 0.9500
C37 H37A 0.9500
C38 C43 1.388(3)
C38 C39 1.399(3)
C39 C40 1.398(3)
C39 H39A 0.9500
C40 C41 1.361(4)
C40 H40A 0.9500
C41 C42 1.384(4)
C41 H41A 0.9500
C42 C43 1.402(3)
C42 H42A 0.9500
C43 H43A 0.9500
C44 H44A 1.0000

loop_
_geom_hbond_atom_site_label_D
_geom_hbond_atom_site_label_H
_geom_hbond_atom_site_label_A
_geom_hbond_site_symmetry_A
_geom_hbond_distance_DH
_geom_hbond_distance_HA
_geom_hbond_distance_DA
_geom_hbond_angle_DHA
_geom_hbond_publ_flag
C11 H11A P1 1_555 1.00 2.57 3.184(2) 120 yes
C13 H13B Cg(C38->C43) 1_655 0.98 2.88 3.663 138 yes
C30 H30A Cg(C20->C25) 4_557 0.95 2.59 3.473 154 yes
C44 H44A Cg(C14->C19) 1_555 1.00 2.59 3.537 159 yes

loop_
_geom_torsion_atom_site_label_1
_geom_torsion_atom_site_label_2
_geom_torsion_atom_site_label_3
_geom_torsion_atom_site_label_4
_geom_torsion
C6 Fe1 C1 C5 -111.42(14)
C7 Fe1 C1 C5 -153.26(14)
C2 Fe1 C1 C5 119.14(16)
C3 Fe1 C1 C5 80.85(13)
C10 Fe1 C1 C5 -72.51(16)
C8 Fe1 C1 C5 176.55(19)
C4 Fe1 C1 C5 37.31(12)
C9 Fe1 C1 C5 -51.4(4)
C6 Fe1 C1 C2 129.45(13)
C7 Fe1 C1 C2 87.60(14)
C5 Fe1 C1 C2 -119.14(16)
C3 Fe1 C1 C2 -38.28(12)
C10 Fe1 C1 C2 168.36(13)
C8 Fe1 C1 C2 57.4(2)
C4 Fe1 C1 C2 -81.82(12)
C9 Fe1 C1 C2 -170.5(4)
C6 Fe1 C1 C11 9.96(19)
C7 Fe1 C1 C11 -31.9(2)
C5 Fe1 C1 C11 121.4(2)
C2 Fe1 C1 C11 -119.5(2)
C3 Fe1 C1 C11 -157.77(18)
C10 Fe1 C1 C11 48.9(2)
C8 Fe1 C1 C11 -62.1(3)
C4 Fe1 C1 C11 158.69(19)
C9 Fe1 C1 C11 70.0(4)
C5 C1 C2 C3 0.2(2)
C11 C1 C2 C3 177.32(18)
Fe1 C1 C2 C3 59.44(14)
C5 C1 C2 P2 -178.22(15)
C11 C1 C2 P2 -1.1(3)
Fe1 C1 C2 P2 -118.97(16)
C5 C1 C2 Fe1 -59.24(14)
C11 C1 C2 Fe1 117.87(19)
C32 P2 C2 C3 81.2(2)
C38 P2 C2 C3 -21.7(2)
C32 P2 C2 C1 -100.70(18)
C38 P2 C2 C1 156.42(18)
C32 P2 C2 Fe1 171.77(12)
C38 P2 C2 Fe1 68.89(14)
C6 Fe1 C2 C3 172.74(15)
C7 Fe1 C2 C3 132.08(15)
C1 Fe1 C2 C3 -118.57(17)
C5 Fe1 C2 C3 -80.84(13)
C10 Fe1 C2 C3 -157.2(4)
C8 Fe1 C2 C3 89.27(15)
C4 Fe1 C2 C3 -37.05(13)
C9 Fe1 C2 C3 56.2(3)
C6 Fe1 C2 C1 -68.69(16)
C7 Fe1 C2 C1 -109.35(14)
C5 Fe1 C2 C1 37.73(11)
C3 Fe1 C2 C1 118.57(17)
C10 Fe1 C2 C1 -38.6(4)
C8 Fe1 C2 C1 -152.16(13)
C4 Fe1 C2 C1 81.52(12)
C9 Fe1 C2 C1 174.8(2)
C6 Fe1 C2 P2 49.67(18)
C7 Fe1 C2 P2 9.02(16)
C1 Fe1 C2 P2 118.37(17)
C5 Fe1 C2 P2 156.10(15)
C3 Fe1 C2 P2 -123.06(19)
C10 Fe1 C2 P2 79.8(4)
C8 Fe1 C2 P2 -33.79(17)
C4 Fe1 C2 P2 -160.12(15)
C9 Fe1 C2 P2 -66.8(3)
C1 C2 C3 C4 -0.2(2)
P2 C2 C3 C4 178.16(16)
Fe1 C2 C3 C4 59.05(15)
C1 C2 C3 Fe1 -59.23(14)
P2 C2 C3 Fe1 119.10(18)
C6 Fe1 C3 C4 -146.5(4)
C7 Fe1 C3 C4 171.69(14)
C1 Fe1 C3 C4 -81.60(13)
C5 Fe1 C3 C4 -37.61(12)
C2 Fe1 C3 C4 -120.01(17)
C10 Fe1 C3 C4 47.4(3)
C8 Fe1 C3 C4 129.51(14)
C9 Fe1 C3 C4 85.97(16)
C6 Fe1 C3 C2 -26.5(5)
C7 Fe1 C3 C2 -68.30(17)
C1 Fe1 C3 C2 38.41(12)
C5 Fe1 C3 C2 82.40(13)
C10 Fe1 C3 C2 167.4(2)
C8 Fe1 C3 C2 -110.48(14)
C4 Fe1 C3 C2 120.01(17)
C9 Fe1 C3 C2 -154.02(14)
C2 C3 C4 C5 0.1(2)
Fe1 C3 C4 C5 58.71(15)
C2 C3 C4 Fe1 -58.62(14)
C6 Fe1 C4 C3 165.66(18)
C7 Fe1 C4 C3 -36.0(6)
C1 Fe1 C4 C3 82.16(12)
C5 Fe1 C4 C3 119.58(17)
C2 Fe1 C4 C3 37.68(12)
C10 Fe1 C4 C3 -157.14(14)
C8 Fe1 C4 C3 -72.99(17)
C9 Fe1 C4 C3 -113.37(14)
C6 Fe1 C4 C5 46.1(2)
C7 Fe1 C4 C5 -155.6(5)
C1 Fe1 C4 C5 -37.42(12)
C2 Fe1 C4 C5 -81.90(13)
C3 Fe1 C4 C5 -119.58(17)
C10 Fe1 C4 C5 83.28(15)
C8 Fe1 C4 C5 167.43(14)
C9 Fe1 C4 C5 127.05(14)
C2 C1 C5 C4 -0.1(2)
C11 C1 C5 C4 -177.21(19)
Fe1 C1 C5 C4 -59.27(15)
C2 C1 C5 Fe1 59.13(14)
C11 C1 C5 Fe1 -117.9(2)
C3 C4 C5 C1 0.0(2)
Fe1 C4 C5 C1 58.96(14)
C3 C4 C5 Fe1 -58.92(14)
C6 Fe1 C5 C1 83.73(14)
C7 Fe1 C5 C1 51.4(2)
C2 Fe1 C5 C1 -38.18(11)
C3 Fe1 C5 C1 -82.56(13)
C10 Fe1 C5 C1 126.44(13)
C8 Fe1 C5 C1 -171.9(4)
C4 Fe1 C5 C1 -119.97(17)
C9 Fe1 C5 C1 165.35(14)
C6 Fe1 C5 C4 -156.31(13)
C7 Fe1 C5 C4 171.40(18)
C1 Fe1 C5 C4 119.97(17)
C2 Fe1 C5 C4 81.79(13)
C3 Fe1 C5 C4 37.40(12)
C10 Fe1 C5 C4 -113.59(14)
C8 Fe1 C5 C4 -52.0(5)
C9 Fe1 C5 C4 -74.69(17)
C1 Fe1 C6 C7 -112.48(17)
C5 Fe1 C6 C7 -154.79(16)
C2 Fe1 C6 C7 -72.88(19)
C3 Fe1 C6 C7 -51.3(5)
C10 Fe1 C6 C7 118.7(2)
C8 Fe1 C6 C7 37.74(17)
C4 Fe1 C6 C7 173.90(17)
C9 Fe1 C6 C7 81.09(19)
C7 Fe1 C6 C10 -118.7(2)
C1 Fe1 C6 C10 128.79(17)
C5 Fe1 C6 C10 86.48(18)
C2 Fe1 C6 C10 168.38(16)
C3 Fe1 C6 C10 -170.1(4)
C8 Fe1 C6 C10 -80.99(18)
C4 Fe1 C6 C10 55.2(3)
C9 Fe1 C6 C10 -37.64(18)
C10 C6 C7 C8 0.4(3)
Fe1 C6 C7 C8 -59.71(18)
C10 C6 C7 Fe1 60.14(18)
C1 Fe1 C7 C6 82.72(17)
C5 Fe1 C7 C6 48.1(3)
C2 Fe1 C7 C6 126.58(16)
C3 Fe1 C7 C6 166.56(14)
C10 Fe1 C7 C6 -37.99(17)
C8 Fe1 C7 C6 -119.3(2)
C4 Fe1 C7 C6 -163.4(5)
C9 Fe1 C7 C6 -81.88(18)
C6 Fe1 C7 C8 119.3(2)
C1 Fe1 C7 C8 -158.02(15)
C5 Fe1 C7 C8 167.33(17)
C2 Fe1 C7 C8 -114.17(17)
C3 Fe1 C7 C8 -74.2(2)
C10 Fe1 C7 C8 81.27(18)
C4 Fe1 C7 C8 -44.1(6)
C9 Fe1 C7 C8 37.38(17)
C6 C7 C8 C9 -0.2(3)
Fe1 C7 C8 C9 -59.59(17)
C6 C7 C8 Fe1 59.41(18)
C6 Fe1 C8 C9 81.58(18)
C7 Fe1 C8 C9 119.2(2)
C1 Fe1 C8 C9 163.15(18)
C5 Fe1 C8 C9 -27.8(6)
C2 Fe1 C8 C9 -157.33(15)
C3 Fe1 C8 C9 -112.47(16)
C10 Fe1 C8 C9 37.65(16)
C4 Fe1 C8 C9 -70.8(2)
C6 Fe1 C8 C7 -37.60(17)
C1 Fe1 C8 C7 44.0(3)
C5 Fe1 C8 C7 -146.9(4)
C2 Fe1 C8 C7 83.49(18)
C3 Fe1 C8 C7 128.36(16)
C10 Fe1 C8 C7 -81.53(18)
C4 Fe1 C8 C7 170.04(15)
C9 Fe1 C8 C7 -119.2(2)
C7 C8 C9 C10 -0.1(3)
Fe1 C8 C9 C10 -59.20(17)
C7 C8 C9 Fe1 59.06(17)
C6 Fe1 C9 C8 -81.72(18)
C7 Fe1 C9 C8 -37.89(17)
C1 Fe1 C9 C8 -146.0(4)
C5 Fe1 C9 C8 172.83(15)
C2 Fe1 C9 C8 47.8(3)
C3 Fe1 C9 C8 87.11(18)
C10 Fe1 C9 C8 -119.4(2)
C4 Fe1 C9 C8 130.74(16)
C6 Fe1 C9 C10 37.71(17)
C7 Fe1 C9 C10 81.55(18)
C1 Fe1 C9 C10 -26.6(5)
C5 Fe1 C9 C10 -67.73(19)
C2 Fe1 C9 C10 167.21(19)
C3 Fe1 C9 C10 -153.45(15)
C8 Fe1 C9 C10 119.4(2)
C4 Fe1 C9 C10 -109.82(16)
C7 C6 C10 C9 -0.5(3)
Fe1 C6 C10 C9 59.39(17)
C7 C6 C10 Fe1 -59.91(18)
C8 C9 C10 C6 0.4(3)
Fe1 C9 C10 C6 -58.94(17)
C8 C9 C10 Fe1 59.35(16)
C7 Fe1 C10 C6 37.91(18)
C1 Fe1 C10 C6 -68.8(2)
C5 Fe1 C10 C6 -109.44(17)
C2 Fe1 C10 C6 -38.1(5)
C3 Fe1 C10 C6 175.2(2)
C8 Fe1 C10 C6 81.96(18)
C4 Fe1 C10 C6 -152.04(16)
C9 Fe1 C10 C6 119.2(2)
C6 Fe1 C10 C9 -119.2(2)
C7 Fe1 C10 C9 -81.32(19)
C1 Fe1 C10 C9 171.99(15)
C5 Fe1 C10 C9 131.33(16)
C2 Fe1 C10 C9 -157.3(3)
C3 Fe1 C10 C9 56.0(3)
C8 Fe1 C10 C9 -37.27(17)
C4 Fe1 C10 C9 88.73(18)
C13 N1 C11 C1 -78.0(2)
C12 N1 C11 C1 153.44(19)
C13 N1 C11 C14 49.6(3)
C12 N1 C11 C14 -79.0(2)
C5 C1 C11 N1 1.4(3)
C2 C1 C11 N1 -175.17(19)
Fe1 C1 C11 N1 -87.5(2)
C5 C1 C11 C14 -129.0(2)
C2 C1 C11 C14 54.4(3)
Fe1 C1 C11 C14 142.10(15)
N1 C11 C14 C15 -77.1(2)
C1 C11 C14 C15 50.1(2)
N1 C11 C14 C19 105.1(2)
C1 C11 C14 C19 -127.73(19)
C19 C14 C15 C16 -0.6(3)
C11 C14 C15 C16 -178.46(19)
C14 C15 C16 C17 0.4(3)
C15 C16 C17 C18 0.4(3)
C16 C17 C18 C19 -1.0(3)
C17 C18 C19 C14 0.7(3)
C17 C18 C19 P1 176.02(17)
C15 C14 C19 C18 0.1(3)
C11 C14 C19 C18 177.84(18)
C15 C14 C19 P1 -175.28(15)
C11 C14 C19 P1 2.5(3)
C26 P1 C19 C18 81.89(18)
C20 P1 C19 C18 -23.25(19)
C26 P1 C19 C14 -102.91(17)
C20 P1 C19 C14 151.95(16)
C26 P1 C20 C21 157.26(17)
C19 P1 C20 C21 -97.27(17)
C26 P1 C20 C25 -21.4(2)
C19 P1 C20 C25 84.06(19)
C25 C20 C21 C22 -0.8(3)
P1 C20 C21 C22 -179.6(2)
C20 C21 C22 C23 -0.4(4)
C21 C22 C23 C24 1.4(4)
C22 C23 C24 C25 -1.0(4)
C23 C24 C25 C20 -0.3(3)
C21 C20 C25 C24 1.2(3)
P1 C20 C25 C24 179.85(17)
C20 P1 C26 C31 -99.02(18)
C19 P1 C26 C31 156.06(17)
C20 P1 C26 C27 83.79(19)
C19 P1 C26 C27 -21.1(2)
C31 C26 C27 C28 0.0(3)
P1 C26 C27 C28 177.18(17)
C26 C27 C28 C29 -0.3(3)
C27 C28 C29 C30 0.9(4)
C28 C29 C30 C31 -1.2(4)
C29 C30 C31 C26 0.9(4)
C27 C26 C31 C30 -0.3(3)
P1 C26 C31 C30 -177.69(19)
C2 P2 C32 C37 -8.3(2)
C38 P2 C32 C37 96.3(2)
C2 P2 C32 C33 170.98(17)
C38 P2 C32 C33 -84.46(19)
C37 C32 C33 C34 -1.4(4)
P2 C32 C33 C34 179.3(2)
C32 C33 C34 C35 1.4(4)
C33 C34 C35 C36 -0.5(4)
C34 C35 C36 C37 -0.5(4)
C33 C32 C37 C36 0.4(3)
P2 C32 C37 C36 179.62(18)
C35 C36 C37 C32 0.6(4)
C2 P2 C38 C43 -110.84(19)
C32 P2 C38 C43 144.19(18)
C2 P2 C38 C39 72.4(2)
C32 P2 C38 C39 -32.6(2)
C43 C38 C39 C40 1.6(3)
P2 C38 C39 C40 178.31(17)
C38 C39 C40 C41 0.3(3)
C39 C40 C41 C42 -1.4(4)
C40 C41 C42 C43 0.5(4)
C39 C38 C43 C42 -2.5(4)
P2 C38 C43 C42 -179.47(19)
C41 C42 C43 C38 1.5(4)
